data_7159813
loop_
_publ_author_name
'Lu, Qing'
'He, Yanmin'
'Chang, Junbiao'
'Yu, Wenquan'

_publ_section_title
;
 Synthesis of 2,2-difunctionalized 2<i>H</i>-azirines <i>via</i>
 I<sub>2</sub>-mediated annulation of enamines.
;
_journal_issue 11
_journal_name_full 'Organic &amp; biomolecular chemistry'
_journal_page_first 2292
_journal_page_last 2299
_journal_paper_doi 10.1039/d4ob00156g
_journal_volume 22
_journal_year 2024
_chemical_formula_moiety 'C17 H14 N4 O2'
_chemical_formula_sum 'C17 H14 N4 O2'
_chemical_formula_weight 306.32
_chemical_melting_point 381.5(5)
_chemical_name_systematic 'Ethyl 2-(1H-benzo[d][1,2,3]triazol-1-yl)-3-phenyl-2H-azirine-2-carboxylate'
_space_group_crystal_system triclinic
_space_group_IT_number 2
_space_group_name_Hall '-P 1'
_space_group_name_H-M_alt 'P -1'
_atom_sites_solution_hydrogens geom
_atom_sites_solution_primary direct
_audit_creation_date 2022-10-03
_audit_creation_method
;
Olex2 1.2
(compiled 2018.05.29 svn.r3508 for OlexSys, GUI svn.r5506)
;
_audit_update_record
;
2024-01-08 deposited with the CCDC.	2024-02-20 downloaded from the CCDC.
;
_cell_angle_alpha 113.649(8)
_cell_angle_beta 108.152(6)
_cell_angle_gamma 94.284(6)
_cell_formula_units_Z 2
_cell_length_a 9.5735(6)
_cell_length_b 9.5741(7)
_cell_length_c 10.0303(8)
_cell_measurement_reflns_used 1354
_cell_measurement_temperature 293(2)
_cell_measurement_theta_max 68.0950
_cell_measurement_theta_min 4.9890
_cell_volume 778.90(12)
_computing_cell_refinement 'CrysAlisPro 1.171.40.53 (Rigaku OD, 2019)'
_computing_data_collection 'CrysAlisPro 1.171.40.53 (Rigaku OD, 2019)'
_computing_data_reduction 'CrysAlisPro 1.171.40.53 (Rigaku OD, 2019)'
_computing_molecular_graphics 'Olex2 (Dolomanov et al., 2009)'
_computing_publication_material 'Olex2 (Dolomanov et al., 2009)'
_computing_structure_refinement 'ShelXL (Sheldrick, 2015)'
_computing_structure_solution 'ShelXS (Sheldrick, 2008)'
_diffrn_ambient_temperature 293(2)
_diffrn_detector 'CCD plate'
_diffrn_detector_area_resol_mean 16.2312
_diffrn_detector_type Eos
_diffrn_measured_fraction_theta_full 0.996
_diffrn_measured_fraction_theta_max 0.996
_diffrn_measurement_details
;
List of Runs (angles in degrees, time in seconds):

  # Type    Start    End  Width  t~exp~   \w     \q     \k     \f   Frames
#--------------------------------------------------------------------------
  1  \w   -108.00 -32.00   1.00    1.00    --  -33.50 178.00-150.00   76
  2  \w    -52.00  35.00   1.00    1.00    --  -33.50  57.00-150.00   87
  3  \w   -102.00 -15.00   1.00    1.00    --  -33.50 -57.00  60.00   87
  4  \w     14.00 107.00   1.00    1.00    --   36.62  37.00  90.00   93
  5  \w     57.00 111.00   1.00    1.00    --   36.62 178.00 -30.00   54
  6  \w     57.00 111.00   1.00    1.00    --   36.62 178.00  30.00   54
  7  \w     -4.00  77.00   1.00    1.00    --   36.62 -99.00-150.00   81
  8  \w     -1.00 109.00   1.00    1.00    --   36.62  19.00  90.00  110
  9  \w     -4.00  45.00   1.00    1.00    --   36.62 -99.00   0.00   49
 10  \w     81.00 110.00   1.00    1.00    --   36.62 178.00  60.00   29
 11  \w     49.00  74.00   1.00    1.00    --   36.62 -99.00   0.00   25
 12  \w     17.00 104.00   1.00    1.00    --   36.62  37.00-180.00   87
 13  \w     42.00  71.00   1.00    1.00    --   36.62 -99.00 120.00   29
 14  \w     46.00 108.00   1.00    3.00    --  108.00-111.00 -60.00   62
 15  \w     93.00 120.00   1.00    3.00    --  108.00 -30.00   0.00   27
 16  \w     69.00 108.00   1.00    3.00    --  108.00 -94.00 120.00   39
 17  \w     67.00 137.00   1.00    3.00    --  108.00 178.00  90.00   70
 18  \w    101.00 163.00   1.00    3.00    --  108.00 111.00  90.00   62
 19  \w     41.00 119.00   1.00    3.00    --  108.00 -45.00 150.00   78
 20  \w     85.00 137.00   1.00    3.00    --  108.00  77.00 -90.00   52
 21  \w     37.00 106.00   1.00    3.00    --  108.00-111.00  60.00   69
 22  \w    107.00 135.00   1.00    3.00    --  108.00 178.00-150.00   28
 23  \w     42.00 128.00   1.00    3.00    --  108.00 -61.00  60.00   86
 24  \w     96.00 126.00   1.00    3.00    --  108.00 -61.00 -60.00   30
 25  \w     38.00  74.00   1.00    3.00    --  108.00 -30.00   0.00   36
 26  \w     77.00 177.00   1.00    3.00    --  108.00  15.00-120.00  100
 27  \w     72.00 109.00   1.00    3.00    --  108.00 -94.00-180.00   37
 28  \w     75.00 103.00   1.00    3.00    --  108.00 178.00-150.00   28
 29  \w     89.00 176.00   1.00    3.00    --  108.00  61.00 150.00   87
;
_diffrn_measurement_device 'four-circle diffractometer'
_diffrn_measurement_device_type 'Xcalibur, Eos, Gemini'
_diffrn_measurement_method '\w scans'
_diffrn_orient_matrix_type 'CrysAlisPro convention (1999,Acta A55,543-557)'
_diffrn_orient_matrix_UB_11 -0.0334895000
_diffrn_orient_matrix_UB_12 -0.1045975000
_diffrn_orient_matrix_UB_13 0.0748046000
_diffrn_orient_matrix_UB_21 0.0304300000
_diffrn_orient_matrix_UB_22 0.1469984000
_diffrn_orient_matrix_UB_23 0.1544148000
_diffrn_orient_matrix_UB_31 -0.1679994000
_diffrn_orient_matrix_UB_32 0.0046050000
_diffrn_orient_matrix_UB_33 -0.0569354000
_diffrn_radiation_monochromator graphite
_diffrn_radiation_probe x-ray
_diffrn_radiation_type CuK\a
_diffrn_radiation_wavelength 1.54184
_diffrn_reflns_av_R_equivalents 0.0294
_diffrn_reflns_av_unetI/netI 0.0434
_diffrn_reflns_Laue_measured_fraction_full 0.996
_diffrn_reflns_Laue_measured_fraction_max 0.996
_diffrn_reflns_limit_h_max 7
_diffrn_reflns_limit_h_min -11
_diffrn_reflns_limit_k_max 11
_diffrn_reflns_limit_k_min -11
_diffrn_reflns_limit_l_max 11
_diffrn_reflns_limit_l_min -11
_diffrn_reflns_number 5569
_diffrn_reflns_point_group_measured_fraction_full 0.996
_diffrn_reflns_point_group_measured_fraction_max 0.996
_diffrn_reflns_theta_full 67.023
_diffrn_reflns_theta_max 67.023
_diffrn_reflns_theta_min 4.995
_diffrn_source 'fine-focus sealed X-ray tube'
_diffrn_source_type 'Enhance (Cu) X-ray Source'
_exptl_absorpt_coefficient_mu 0.729
_exptl_absorpt_correction_T_max 1.00000
_exptl_absorpt_correction_T_min 0.96988
_exptl_absorpt_correction_type multi-scan
_exptl_absorpt_process_details
;
CrysAlisPro 1.171.40.53 (Rigaku Oxford Diffraction, 2019)
Empirical absorption correction using spherical harmonics,
 implemented in SCALE3 ABSPACK scaling algorithm.
;
_exptl_crystal_colour colourless
_exptl_crystal_colour_primary colourless
_exptl_crystal_density_diffrn 1.306
_exptl_crystal_description block
_exptl_crystal_F_000 320
_exptl_crystal_recrystallization_method 'Re-crystallisation from solvent: dichloromethane/hexane'
_exptl_crystal_size_max 0.17
_exptl_crystal_size_mid 0.13
_exptl_crystal_size_min 0.1
_refine_diff_density_max 0.166
_refine_diff_density_min -0.191
_refine_diff_density_rms 0.039
_refine_ls_extinction_method none
_refine_ls_goodness_of_fit_ref 1.025
_refine_ls_hydrogen_treatment constr
_refine_ls_matrix_type full
_refine_ls_number_parameters 209
_refine_ls_number_reflns 2761
_refine_ls_number_restraints 0
_refine_ls_restrained_S_all 1.025
_refine_ls_R_factor_all 0.0739
_refine_ls_R_factor_gt 0.0493
_refine_ls_shift/su_max 0.000
_refine_ls_shift/su_mean 0.000
_refine_ls_structure_factor_coef Fsqd
_refine_ls_weighting_details 'w=1/[\s^2^(Fo^2^)+(0.0769P)^2^] where P=(Fo^2^+2Fc^2^)/3'
_refine_ls_weighting_scheme calc
_refine_ls_wR_factor_gt 0.1285
_refine_ls_wR_factor_ref 0.1504
_reflns_Friedel_coverage 0.000
_reflns_number_gt 1912
_reflns_number_total 2761
_reflns_threshold_expression 'I > 2\s(I)'
_cod_data_source_file d4ob00156g2.cif
_cod_data_source_block 202209181
_cod_depositor_comments
;
The following automatic conversions were performed:

data item '_chemical_melting_point' value '381-382' was changed to
'381.5(5)' -- the average value was taken and precision was
estimated.

Automatic conversion script
Id: cif_fix_values 8170 2020-07-09 18:12:32Z antanas 

 Adding full bibliography for 7159813.cif.
;
_cod_original_cell_volume 778.90(11)
_cod_database_code 7159813
_shelx_shelxl_version_number 2014/7
_chemical_oxdiff_formula C30H3O3N2
_chemical_oxdiff_usercomment r
_shelx_space_group_comment
;
The symmetry employed for this shelxl refinement is uniquely defined
by the following loop, which should always be used as a source of
symmetry information in preference to the above space-group names.
They are only intended as comments.
;
_shelx_estimated_absorpt_t_max 0.931
_shelx_estimated_absorpt_t_min 0.886
_reflns_odcompleteness_completeness 99.60
_reflns_odcompleteness_iscentric 1
_reflns_odcompleteness_theta 66.97
_olex2_refinement_description
;
1. Fixed Uiso
 At 1.2 times of:
  All C(H) groups, All C(H,H) groups
 At 1.5 times of:
  All C(H,H,H) groups
2.a Secondary CH2 refined with riding coordinates:
 C16(H16A,H16B)
2.b Aromatic/amide H refined with riding coordinates:
 C1(H1), C2(H2), C3(H3), C4(H4), C7(H7), C8(H8), C9(H9), C10(H10), C11(H11)
2.c Idealised Me refined as rotating group:
 C17(H17A,H17B,H17C)
;
_olex2_submission_special_instructions 'No special instructions were received'
_oxdiff_exptl_absorpt_empirical_details
;
Empirical correction (ABSPACK) includes:
- Absorption correction using spherical harmonics
- Frame scaling
;
_oxdiff_exptl_absorpt_empirical_full_max 1.174
_oxdiff_exptl_absorpt_empirical_full_min 0.914

loop_
_space_group_symop_operation_xyz
'x, y, z'
'-x, -y, -z'

loop_
_atom_site_label
_atom_site_type_symbol
_atom_site_fract_x
_atom_site_fract_y
_atom_site_fract_z
_atom_site_U_iso_or_equiv
_atom_site_adp_type
_atom_site_occupancy
_atom_site_site_symmetry_order
_atom_site_calc_flag
_atom_site_refinement_flags_posn
_atom_site_refinement_flags_adp
_atom_site_refinement_flags_occupancy
_atom_site_disorder_assembly
_atom_site_disorder_group
O1 O 0.3322(2) -0.0800(2) -0.1422(2) 0.0736(6) Uani 1 1 d . . . . .
O2 O 0.29551(18) 0.11796(19) 0.05101(19) 0.0536(4) Uani 1 1 d . . . . .
N1 N 0.19390(19) -0.0682(2) 0.1583(2) 0.0482(5) Uani 1 1 d . . . . .
N2 N 0.0519(2) -0.1207(3) 0.1489(2) 0.0579(5) Uani 1 1 d . . . . .
N3 N 0.0493(2) -0.0591(3) 0.2894(2) 0.0605(6) Uani 1 1 d . . . . .
N4 N 0.2906(2) -0.2858(3) -0.0038(3) 0.0610(6) Uani 1 1 d . . . . .
C1 C 0.4348(2) 0.1111(3) 0.3848(3) 0.0506(5) Uani 1 1 d . . . . .
H1 H 0.4970 0.1079 0.3289 0.061 Uiso 1 1 calc R . . . .
C2 C 0.4854(3) 0.1972(3) 0.5444(3) 0.0569(6) Uani 1 1 d . . . . .
H2 H 0.5847 0.2553 0.5983 0.068 Uiso 1 1 calc R . . . .
C3 C 0.3925(3) 0.2008(3) 0.6298(3) 0.0616(7) Uani 1 1 d . . . . .
H3 H 0.4325 0.2596 0.7383 0.074 Uiso 1 1 calc R . . . .
C4 C 0.2449(3) 0.1200(3) 0.5572(3) 0.0572(6) Uani 1 1 d . . . . .
H4 H 0.1835 0.1224 0.6137 0.069 Uiso 1 1 calc R . . . .
C5 C 0.1907(2) 0.0336(3) 0.3937(3) 0.0485(5) Uani 1 1 d . . . . .
C6 C 0.2842(2) 0.0286(2) 0.3112(2) 0.0442(5) Uani 1 1 d . . . . .
C7 C -0.0917(3) -0.3455(3) -0.2846(3) 0.0617(7) Uani 1 1 d . . . . .
H7 H -0.0928 -0.2409 -0.2311 0.074 Uiso 1 1 calc R . . . .
C8 C -0.2099(3) -0.4433(4) -0.4219(3) 0.0726(8) Uani 1 1 d . . . . .
H8 H -0.2910 -0.4048 -0.4615 0.087 Uiso 1 1 calc R . . . .
C9 C -0.2082(3) -0.5978(4) -0.5006(3) 0.0723(8) Uani 1 1 d . . . . .
H9 H -0.2873 -0.6629 -0.5947 0.087 Uiso 1 1 calc R . . . .
C10 C -0.0918(4) -0.6565(3) -0.4423(4) 0.0779(9) Uani 1 1 d . . . . .
H10 H -0.0928 -0.7618 -0.4953 0.093 Uiso 1 1 calc R . . . .
C11 C 0.0272(3) -0.5603(3) -0.3050(4) 0.0713(8) Uani 1 1 d . . . . .
H11 H 0.1066 -0.6005 -0.2649 0.086 Uiso 1 1 calc R . . . .
C12 C 0.0287(3) -0.4031(3) -0.2264(3) 0.0505(6) Uani 1 1 d . . . . .
C13 C 0.1590(3) -0.2980(3) -0.0903(3) 0.0508(6) Uani 1 1 d . . . . .
C14 C 0.2300(2) -0.1357(3) 0.0218(3) 0.0485(5) Uani 1 1 d . . . . .
C15 C 0.2927(2) -0.0303(3) -0.0329(3) 0.0495(6) Uani 1 1 d . . . . .
C16 C 0.3426(3) 0.2266(3) -0.0044(3) 0.0668(7) Uani 1 1 d . . . . .
H16A H 0.4349 0.2093 -0.0227 0.080 Uiso 1 1 calc R . . . .
H16B H 0.2651 0.2089 -0.1026 0.080 Uiso 1 1 calc R . . . .
C17 C 0.3670(7) 0.3840(4) 0.1112(6) 0.139(2) Uani 1 1 d . . . . .
H17A H 0.3970 0.4557 0.0749 0.208 Uiso 1 1 calc GR . . . .
H17B H 0.4451 0.4015 0.2075 0.208 Uiso 1 1 calc GR . . . .
H17C H 0.2753 0.4005 0.1289 0.208 Uiso 1 1 calc GR . . . .

loop_
_atom_site_aniso_label
_atom_site_aniso_U_11
_atom_site_aniso_U_22
_atom_site_aniso_U_33
_atom_site_aniso_U_23
_atom_site_aniso_U_13
_atom_site_aniso_U_12
O1 0.0893(13) 0.0667(12) 0.0590(11) 0.0121(9) 0.0453(10) 0.0022(10)
O2 0.0596(9) 0.0510(9) 0.0504(9) 0.0199(8) 0.0257(8) 0.0075(7)
N1 0.0422(9) 0.0500(11) 0.0461(10) 0.0158(8) 0.0182(8) 0.0021(8)
N2 0.0452(10) 0.0648(13) 0.0534(12) 0.0196(10) 0.0179(9) -0.0010(9)
N3 0.0497(11) 0.0731(14) 0.0546(12) 0.0235(11) 0.0234(10) 0.0036(10)
N4 0.0563(12) 0.0562(12) 0.0655(13) 0.0211(10) 0.0244(11) 0.0146(10)
C1 0.0472(12) 0.0520(13) 0.0519(13) 0.0222(11) 0.0204(10) 0.0053(10)
C2 0.0512(13) 0.0542(14) 0.0521(14) 0.0183(11) 0.0127(11) -0.0012(11)
C3 0.0742(16) 0.0583(15) 0.0430(13) 0.0179(11) 0.0187(12) 0.0061(13)
C4 0.0643(14) 0.0610(15) 0.0500(14) 0.0226(12) 0.0295(12) 0.0130(12)
C5 0.0462(12) 0.0513(13) 0.0498(13) 0.0226(11) 0.0202(10) 0.0112(10)
C6 0.0468(11) 0.0409(11) 0.0435(12) 0.0183(9) 0.0166(10) 0.0079(9)
C7 0.0665(15) 0.0505(14) 0.0564(15) 0.0163(12) 0.0191(12) 0.0107(12)
C8 0.0669(16) 0.0735(19) 0.0593(16) 0.0228(14) 0.0118(13) 0.0085(14)
C9 0.0716(17) 0.0688(18) 0.0522(15) 0.0127(14) 0.0190(13) -0.0154(15)
C10 0.089(2) 0.0426(14) 0.0746(19) 0.0041(13) 0.0301(17) -0.0025(14)
C11 0.0730(17) 0.0505(15) 0.0757(19) 0.0174(14) 0.0241(15) 0.0123(13)
C12 0.0508(12) 0.0473(13) 0.0481(12) 0.0139(10) 0.0234(10) 0.0044(10)
C13 0.0494(13) 0.0481(13) 0.0520(13) 0.0179(11) 0.0220(11) 0.0078(10)
C14 0.0455(11) 0.0467(12) 0.0458(12) 0.0137(10) 0.0177(10) 0.0058(9)
C15 0.0443(11) 0.0510(13) 0.0419(12) 0.0120(10) 0.0158(10) 0.0014(10)
C16 0.0689(16) 0.0676(17) 0.0692(17) 0.0353(14) 0.0287(14) 0.0051(13)
C17 0.241(6) 0.060(2) 0.136(4) 0.032(2) 0.119(4) 0.006(3)

loop_
_atom_type_symbol
_atom_type_description
_atom_type_scat_dispersion_real
_atom_type_scat_dispersion_imag
_atom_type_scat_source
C C 0.0181 0.0091 'International Tables Vol C Tables 4.2.6.8 and 6.1.1.4'
H H 0.0000 0.0000 'International Tables Vol C Tables 4.2.6.8 and 6.1.1.4'
N N 0.0311 0.0180 'International Tables Vol C Tables 4.2.6.8 and 6.1.1.4'
O O 0.0492 0.0322 'International Tables Vol C Tables 4.2.6.8 and 6.1.1.4'

loop_
_geom_angle_atom_site_label_1
_geom_angle_atom_site_label_2
_geom_angle_atom_site_label_3
_geom_angle
_geom_angle_site_symmetry_1
_geom_angle_site_symmetry_3
_geom_angle_publ_flag
C15 O2 C16 115.15(19) . . ?
N2 N1 C14 118.61(18) . . ?
C6 N1 N2 109.91(18) . . ?
C6 N1 C14 130.74(18) . . ?
N3 N2 N1 108.45(18) . . ?
N2 N3 C5 108.53(18) . . ?
C13 N4 C14 61.38(16) . . ?
C2 C1 H1 122.1 . . ?
C2 C1 C6 115.8(2) . . ?
C6 C1 H1 122.1 . . ?
C1 C2 H2 118.8 . . ?
C1 C2 C3 122.4(2) . . ?
C3 C2 H2 118.8 . . ?
C2 C3 H3 119.2 . . ?
C4 C3 C2 121.7(2) . . ?
C4 C3 H3 119.2 . . ?
C3 C4 H4 121.7 . . ?
C3 C4 C5 116.7(2) . . ?
C5 C4 H4 121.7 . . ?
N3 C5 C4 130.0(2) . . ?
N3 C5 C6 108.9(2) . . ?
C6 C5 C4 121.1(2) . . ?
N1 C6 C1 133.4(2) . . ?
N1 C6 C5 104.24(18) . . ?
C5 C6 C1 122.4(2) . . ?
C8 C7 H7 120.1 . . ?
C8 C7 C12 119.8(3) . . ?
C12 C7 H7 120.1 . . ?
C7 C8 H8 120.0 . . ?
C9 C8 C7 120.0(3) . . ?
C9 C8 H8 120.0 . . ?
C8 C9 H9 119.7 . . ?
C10 C9 C8 120.6(3) . . ?
C10 C9 H9 119.7 . . ?
C9 C10 H10 120.0 . . ?
C9 C10 C11 120.1(3) . . ?
C11 C10 H10 120.0 . . ?
C10 C11 H11 120.1 . . ?
C10 C11 C12 119.9(3) . . ?
C12 C11 H11 120.1 . . ?
C7 C12 C11 119.6(2) . . ?
C7 C12 C13 119.9(2) . . ?
C11 C12 C13 120.4(2) . . ?
N4 C13 C12 145.0(2) . . ?
N4 C13 C14 69.31(17) . . ?
C12 C13 C14 145.2(2) . . ?
N1 C14 N4 115.9(2) . . ?
N1 C14 C13 119.0(2) . . ?
N1 C14 C15 119.1(2) . . ?
C13 C14 N4 49.31(14) . . ?
C13 C14 C15 118.4(2) . . ?
C15 C14 N4 115.78(18) . . ?
O1 C15 O2 126.1(2) . . ?
O1 C15 C14 121.9(2) . . ?
O2 C15 C14 111.97(19) . . ?
O2 C16 H16A 109.8 . . ?
O2 C16 H16B 109.8 . . ?
H16A C16 H16B 108.3 . . ?
C17 C16 O2 109.2(3) . . ?
C17 C16 H16A 109.8 . . ?
C17 C16 H16B 109.8 . . ?
C16 C17 H17A 109.5 . . ?
C16 C17 H17B 109.5 . . ?
C16 C17 H17C 109.5 . . ?
H17A C17 H17B 109.5 . . ?
H17A C17 H17C 109.5 . . ?
H17B C17 H17C 109.5 . . ?

loop_
_geom_bond_atom_site_label_1
_geom_bond_atom_site_label_2
_geom_bond_distance
_geom_bond_site_symmetry_2
_geom_bond_publ_flag
O1 C15 1.199(3) . ?
O2 C15 1.321(3) . ?
O2 C16 1.465(3) . ?
N1 N2 1.375(2) . ?
N1 C6 1.368(3) . ?
N1 C14 1.425(3) . ?
N2 N3 1.301(3) . ?
N3 C5 1.381(3) . ?
N4 C13 1.253(3) . ?
N4 C14 1.546(3) . ?
C1 H1 0.9300 . ?
C1 C2 1.370(3) . ?
C1 C6 1.396(3) . ?
C2 H2 0.9300 . ?
C2 C3 1.408(3) . ?
C3 H3 0.9300 . ?
C3 C4 1.367(4) . ?
C4 H4 0.9300 . ?
C4 C5 1.400(3) . ?
C5 C6 1.387(3) . ?
C7 H7 0.9300 . ?
C7 C8 1.375(4) . ?
C7 C12 1.381(4) . ?
C8 H8 0.9300 . ?
C8 C9 1.374(4) . ?
C9 H9 0.9300 . ?
C9 C10 1.360(4) . ?
C10 H10 0.9300 . ?
C10 C11 1.375(4) . ?
C11 H11 0.9300 . ?
C11 C12 1.387(4) . ?
C12 C13 1.443(3) . ?
C13 C14 1.451(3) . ?
C14 C15 1.496(3) . ?
C16 H16A 0.9700 . ?
C16 H16B 0.9700 . ?
C16 C17 1.431(5) . ?
C17 H17A 0.9600 . ?
C17 H17B 0.9600 . ?
C17 H17C 0.9600 . ?

loop_
_geom_torsion_atom_site_label_1
_geom_torsion_atom_site_label_2
_geom_torsion_atom_site_label_3
_geom_torsion_atom_site_label_4
_geom_torsion
_geom_torsion_site_symmetry_1
_geom_torsion_site_symmetry_2
_geom_torsion_site_symmetry_3
_geom_torsion_site_symmetry_4
_geom_torsion_publ_flag
N1 N2 N3 C5 -0.7(3) . . . . ?
N1 C14 C15 O1 176.1(2) . . . . ?
N1 C14 C15 O2 -5.0(3) . . . . ?
N2 N1 C6 C1 179.7(3) . . . . ?
N2 N1 C6 C5 -0.5(2) . . . . ?
N2 N1 C14 N4 -87.2(2) . . . . ?
N2 N1 C14 C13 -31.2(3) . . . . ?
N2 N1 C14 C15 127.3(2) . . . . ?
N2 N3 C5 C4 -178.0(2) . . . . ?
N2 N3 C5 C6 0.4(3) . . . . ?
N3 C5 C6 N1 0.1(3) . . . . ?
N3 C5 C6 C1 179.9(2) . . . . ?
N4 C13 C14 N1 -100.6(2) . . . . ?
N4 C13 C14 C15 100.8(2) . . . . ?
N4 C14 C15 O1 30.6(3) . . . . ?
N4 C14 C15 O2 -150.55(19) . . . . ?
C1 C2 C3 C4 -1.1(4) . . . . ?
C2 C1 C6 N1 -179.9(2) . . . . ?
C2 C1 C6 C5 0.4(4) . . . . ?
C2 C3 C4 C5 0.0(4) . . . . ?
C3 C4 C5 N3 179.6(3) . . . . ?
C3 C4 C5 C6 1.3(4) . . . . ?
C4 C5 C6 N1 178.7(2) . . . . ?
C4 C5 C6 C1 -1.5(4) . . . . ?
C6 N1 N2 N3 0.8(3) . . . . ?
C6 N1 C14 N4 81.8(3) . . . . ?
C6 N1 C14 C13 137.8(2) . . . . ?
C6 N1 C14 C15 -63.7(3) . . . . ?
C6 C1 C2 C3 0.9(4) . . . . ?
C7 C8 C9 C10 1.4(5) . . . . ?
C7 C12 C13 N4 -172.8(3) . . . . ?
C7 C12 C13 C14 -5.0(5) . . . . ?
C8 C7 C12 C11 -1.7(4) . . . . ?
C8 C7 C12 C13 174.4(2) . . . . ?
C8 C9 C10 C11 -1.4(5) . . . . ?
C9 C10 C11 C12 -0.2(5) . . . . ?
C10 C11 C12 C7 1.8(4) . . . . ?
C10 C11 C12 C13 -174.3(3) . . . . ?
C11 C12 C13 N4 3.3(5) . . . . ?
C11 C12 C13 C14 171.1(3) . . . . ?
C12 C7 C8 C9 0.2(4) . . . . ?
C12 C13 C14 N1 86.9(4) . . . . ?
C12 C13 C14 N4 -172.5(4) . . . . ?
C12 C13 C14 C15 -71.7(4) . . . . ?
C13 N4 C14 N1 107.0(2) . . . . ?
C13 N4 C14 C15 -106.3(2) . . . . ?
C13 C14 C15 O1 -25.2(3) . . . . ?
C13 C14 C15 O2 153.6(2) . . . . ?
C14 N1 N2 N3 172.0(2) . . . . ?
C14 N1 C6 C1 9.9(4) . . . . ?
C14 N1 C6 C5 -170.3(2) . . . . ?
C14 N4 C13 C12 172.6(4) . . . . ?
C15 O2 C16 C17 -169.6(3) . . . . ?
C16 O2 C15 O1 4.2(4) . . . . ?
C16 O2 C15 C14 -174.7(2) . . . . ?
